data_4349875
loop_
_publ_author_name
'Bai, Dongjie'
'Wang, Yao'
'He, Minghui'
'Gao, Xiaoxia'
'He, Yabing'

_publ_section_title
;
 Structural diversities and gas adsorption properties of a family of
 rod-packing lanthanide--organic frameworks based on
 cyclotriphosphazene-functionalized hexacarboxylate derivatives
;
_journal_issue 9
_journal_name_full 'Inorganic Chemistry Frontiers'
_journal_page_first 2227
_journal_paper_doi 10.1039/C8QI00575C
_journal_volume 5
_journal_year 2018
_chemical_formula_sum 'C49 H39 Ho2 N3 O27 P3'
_chemical_formula_weight 1524.60
_space_group_crystal_system monoclinic
_space_group_IT_number 14
_space_group_name_Hall '-P 2ybc'
_space_group_name_H-M_alt 'P 1 21/c 1'
_atom_sites_solution_hydrogens mixed
_audit_creation_method SHELXL-2014/7
_audit_update_record
;
2018-06-19 deposited with the CCDC.
2018-07-23 downloaded from the CCDC.
;
_cell_angle_alpha 90
_cell_angle_beta 101.943(2)
_cell_angle_gamma 90
_cell_formula_units_Z 4
_cell_length_a 14.0524(4)
_cell_length_b 24.5135(7)
_cell_length_c 26.5196(8)
_cell_measurement_reflns_used 20710
_cell_measurement_temperature 296(2)
_cell_measurement_theta_max 27.62
_cell_measurement_theta_min 0.99
_cell_volume 8937.6(5)
_computing_cell_refinement 'Bruker SMART'
_computing_data_collection 'Bruker SMART'
_computing_data_reduction 'Bruker SAINT'
_computing_molecular_graphics 'Bruker SHELXTL'
_computing_publication_material 'Bruker SHELXTL'
_computing_structure_refinement 'SHELXL-2014/7 (Sheldrick, 2014)'
_computing_structure_solution 'SHELXL-2014/7 (Sheldrick, 2014)'
_diffrn_ambient_temperature 296(2)
_diffrn_measured_fraction_theta_full 1.000
_diffrn_measured_fraction_theta_max 0.997
_diffrn_measurement_device_type 'Bruker SMART APEX II CCD area detector'
_diffrn_measurement_method 'omega scans'
_diffrn_radiation_type MoK\a
_diffrn_radiation_wavelength 0.71073
_diffrn_reflns_av_R_equivalents 0.0523
_diffrn_reflns_av_unetI/netI 0.0277
_diffrn_reflns_Laue_measured_fraction_full 1.000
_diffrn_reflns_Laue_measured_fraction_max 0.997
_diffrn_reflns_limit_h_max 18
_diffrn_reflns_limit_h_min -18
_diffrn_reflns_limit_k_max 31
_diffrn_reflns_limit_k_min -31
_diffrn_reflns_limit_l_max 34
_diffrn_reflns_limit_l_min -34
_diffrn_reflns_number 228777
_diffrn_reflns_point_group_measured_fraction_full 1.000
_diffrn_reflns_point_group_measured_fraction_max 0.997
_diffrn_reflns_theta_full 25.242
_diffrn_reflns_theta_max 27.617
_diffrn_reflns_theta_min 1.143
_diffrn_source 'fine-focus sealed tube'
_exptl_absorpt_coefficient_mu 1.869
_exptl_absorpt_correction_T_max 0.830
_exptl_absorpt_correction_T_min 0.764
_exptl_absorpt_correction_type empirical
_exptl_crystal_colour block
_exptl_crystal_density_diffrn 1.133
_exptl_crystal_description colourless
_exptl_crystal_F_000 2996
_exptl_crystal_size_max 0.180
_exptl_crystal_size_mid 0.120
_exptl_crystal_size_min 0.100
_refine_diff_density_max 3.682
_refine_diff_density_min -2.487
_refine_diff_density_rms 0.140
_refine_ls_extinction_method none
_refine_ls_goodness_of_fit_ref 1.075
_refine_ls_hydrogen_treatment constr
_refine_ls_matrix_type full
_refine_ls_number_parameters 733
_refine_ls_number_reflns 20710
_refine_ls_number_restraints 456
_refine_ls_restrained_S_all 1.096
_refine_ls_R_factor_all 0.0407
_refine_ls_R_factor_gt 0.0350
_refine_ls_shift/su_max 0.009
_refine_ls_shift/su_mean 0.000
_refine_ls_structure_factor_coef Fsqd
_refine_ls_weighting_details 'w=1/[\s^2^(Fo^2^)+(0.0665P)^2^+8.0745P] where P=(Fo^2^+2Fc^2^)/3'
_refine_ls_weighting_scheme calc
_refine_ls_wR_factor_gt 0.1033
_refine_ls_wR_factor_ref 0.1058
_reflns_Friedel_coverage 0.000
_reflns_number_gt 17985
_reflns_number_total 20710
_reflns_threshold_expression 'I > 2\s(I)'
_cod_data_source_file c8qi00575c2.cif
_cod_data_source_block zjnu-63
_cod_original_sg_symbol_H-M 'P 21/c'
_cod_database_code 4349875
_shelx_shelxl_version_number 2014/7
_shelx_space_group_comment
;
The symmetry employed for this shelxl refinement is uniquely defined
by the following loop, which should always be used as a source of
symmetry information in preference to the above space-group names.
They are only intended as comments.
;
_shelx_estimated_absorpt_t_min 0.730
_shelx_estimated_absorpt_t_max 0.835
_platon_squeeze_void_probe_radius 1.20

loop_
_space_group_symop_operation_xyz
'x, y, z'
'-x, y+1/2, -z+1/2'
'-x, -y, -z'
'x, -y-1/2, z-1/2'

loop_
_atom_site_label
_atom_site_type_symbol
_atom_site_fract_x
_atom_site_fract_y
_atom_site_fract_z
_atom_site_U_iso_or_equiv
_atom_site_adp_type
_atom_site_occupancy
_atom_site_site_symmetry_order
_atom_site_calc_flag
_atom_site_refinement_flags_posn
_atom_site_refinement_flags_adp
Ho1 Ho 0.37385(2) 0.03019(2) 0.49263(2) 0.01008(5) Uani 1 1 d . .
Ho2 Ho 0.07375(2) 0.06815(2) 0.53686(2) 0.01201(5) Uani 1 1 d . .
P1 P 0.50335(6) 0.16624(4) 0.20124(3) 0.01852(18) Uani 1 1 d . .
P2 P 0.62066(7) 0.24761(4) 0.25390(3) 0.0229(2) Uani 1 1 d . .
P3 P 0.69112(6) 0.17749(4) 0.18803(4) 0.02156(19) Uani 1 1 d . .
O1 O 0.47921(16) 0.11427(10) 0.23180(9) 0.0217(5) Uani 1 1 d . U
O2 O 0.40518(16) 0.16926(10) 0.15933(10) 0.0234(5) Uani 1 1 d . U
O3 O 0.6506(2) 0.24989(11) 0.31473(10) 0.0299(6) Uani 1 1 d . U
O4 O 0.6136(2) 0.31196(11) 0.24793(9) 0.0292(6) Uani 1 1 d . U
O5 O 0.77753(17) 0.13426(11) 0.19942(10) 0.0277(6) Uani 1 1 d . U
O6 O 0.70740(18) 0.19882(11) 0.13401(10) 0.0282(6) Uani 1 1 d . U
O7 O 0.1847(2) 0.12498(13) 0.38619(11) 0.0381(7) Uani 1 1 d . U
O8 O 0.27841(17) 0.05490(11) 0.41687(9) 0.0232(5) Uani 1 1 d . U
O9 O 0.5008(2) 0.02818(10) 0.29028(10) 0.0283(6) Uani 1 1 d . U
O10 O 0.34141(16) 0.38736(9) 0.02700(9) 0.0194(5) Uani 1 1 d . U
O11 O 0.18943(16) 0.36835(9) 0.03485(9) 0.0166(5) Uani 1 1 d . U
O12 O 0.2377(2) 0.2124(2) 0.16282(17) 0.0872(9) Uani 1 1 d . U
O13 O 0.47448(15) 0.08614(9) 0.45509(8) 0.0156(4) Uani 1 1 d . U
O14 O 0.60979(17) 0.04102(10) 0.44859(10) 0.0230(5) Uani 1 1 d . U
O15 O 0.4921(3) 0.26025(17) 0.35507(18) 0.0751(12) Uani 1 1 d . U
O16 O 0.52926(16) 0.46462(9) 0.05063(8) 0.0155(5) Uani 1 1 d . U
O17 O 0.68414(19) 0.44741(11) 0.05583(11) 0.0317(6) Uani 1 1 d . U
O18 O 0.7806(3) 0.3591(2) 0.23528(18) 0.0831(14) Uani 1 1 d . U
O19 O 0.81763(16) -0.03472(9) 0.38627(9) 0.0177(5) Uani 1 1 d . U
O20 O 0.97009(16) -0.00703(10) 0.39672(9) 0.0195(5) Uani 1 1 d . U
O21 O 0.9562(2) 0.1272(2) 0.24466(17) 0.0872(9) Uani 1 1 d . U
O22 O 0.95007(18) 0.36460(10) 0.02935(9) 0.0244(5) Uani 1 1 d . U
O23 O 1.04364(18) 0.36764(11) 0.10731(10) 0.0271(6) Uani 1 1 d . U
O24 O 0.6601(2) 0.24880(16) 0.04791(12) 0.0536(10) Uani 1 1 d . U
O25 O 0.21702(15) 0.01461(9) 0.51058(8) 0.0122(4) Uani 1 1 d . U
O26 O 0.07851(15) -0.02737(8) 0.50639(8) 0.0128(4) Uani 1 1 d . U
O1W O 0.06065(15) 0.08426(9) 0.44689(8) 0.0159(4) Uani 1 1 d . U
H1WB H 0.0143 0.1064 0.4361 0.019 Uiso 1 1 d R U
H1WC H 0.0482 0.0545 0.4304 0.019 Uiso 1 1 d R U
N1 N 0.5896(2) 0.14748(12) 0.17518(11) 0.0213(6) Uani 1 1 d . .
N2 N 0.5172(2) 0.21985(12) 0.23482(11) 0.0229(6) Uani 1 1 d . .
N3 N 0.7073(2) 0.22357(13) 0.23027(12) 0.0249(7) Uani 1 1 d . .
C1 C 0.3074(2) 0.09815(15) 0.34186(13) 0.0205(7) Uani 1 1 d . U
C2 C 0.3760(2) 0.05885(14) 0.33545(13) 0.0196(7) Uani 1 1 d . U
H2A H 0.3847 0.0281 0.3564 0.024 Uiso 1 1 calc R U
C3 C 0.4312(2) 0.06519(14) 0.29817(13) 0.0189(7) Uani 1 1 d . U
C4 C 0.4178(2) 0.11141(14) 0.26693(13) 0.0183(7) Uani 1 1 d . U
C5 C 0.3494(2) 0.15014(15) 0.27166(14) 0.0243(8) Uani 1 1 d . U
H5A H 0.3397 0.1802 0.2498 0.029 Uiso 1 1 calc R U
C6 C 0.2943(2) 0.14397(15) 0.30970(14) 0.0224(7) Uani 1 1 d . U
H6A H 0.2490 0.1704 0.3136 0.027 Uiso 1 1 calc R U
C7 C 0.2526(2) 0.09315(16) 0.38481(13) 0.0234(7) Uani 1 1 d . U
C8 C 0.5117(5) -0.0187(2) 0.3193(2) 0.0637(16) Uani 1 1 d . U
H8A H 0.5619 -0.0408 0.3102 0.096 Uiso 1 1 calc R U
H8B H 0.5291 -0.0094 0.3552 0.096 Uiso 1 1 calc R U
H8C H 0.4516 -0.0386 0.3128 0.096 Uiso 1 1 calc R U
C9 C 0.3131(2) 0.30581(13) 0.06946(13) 0.0167(6) Uani 1 1 d . U
C10 C 0.2554(3) 0.28319(15) 0.10068(15) 0.0276(8) Uani 1 1 d . U
H10A H 0.1951 0.2984 0.1015 0.033 Uiso 1 1 calc R U
C11 C 0.2877(3) 0.23795(17) 0.13065(16) 0.0322(9) Uani 1 1 d . U
C12 C 0.3779(2) 0.21542(14) 0.12873(14) 0.0207(7) Uani 1 1 d . U
C13 C 0.4334(3) 0.23625(16) 0.09629(15) 0.0302(9) Uani 1 1 d . U
H13A H 0.4922 0.2200 0.0941 0.036 Uiso 1 1 calc R U
C14 C 0.4005(3) 0.28204(16) 0.06669(16) 0.0316(9) Uani 1 1 d . U
H14A H 0.4379 0.2966 0.0449 0.038 Uiso 1 1 calc R U
C15 C 0.2789(2) 0.35734(13) 0.04099(12) 0.0147(6) Uani 1 1 d . U
C16 C 0.1428(4) 0.2320(3) 0.1616(3) 0.098(3) Uani 1 1 d . U
H16A H 0.1138 0.2116 0.1854 0.148 Uiso 1 1 calc R U
H16B H 0.1458 0.2699 0.1711 0.148 Uiso 1 1 calc R U
H16C H 0.1042 0.2281 0.1274 0.148 Uiso 1 1 calc R U
C17 C 0.5791(2) 0.12594(13) 0.40668(12) 0.0155(6) Uani 1 1 d . U
C18 C 0.5177(2) 0.16979(14) 0.39396(14) 0.0212(7) Uani 1 1 d . U
H18A H 0.4604 0.1716 0.4062 0.025 Uiso 1 1 calc R U
C19 C 0.5408(3) 0.21139(15) 0.36287(15) 0.0277(8) Uani 1 1 d . U
C20 C 0.6266(3) 0.20731(15) 0.34567(13) 0.0239(8) Uani 1 1 d . U
C21 C 0.6876(4) 0.1647(2) 0.3575(2) 0.0551(15) Uani 1 1 d . U
H21A H 0.7448 0.1632 0.3451 0.066 Uiso 1 1 calc R U
C22 C 0.6642(3) 0.12266(19) 0.38881(19) 0.0458(13) Uani 1 1 d . U
H22A H 0.7056 0.0930 0.3973 0.055 Uiso 1 1 calc R U
C23 C 0.5518(2) 0.08071(13) 0.43928(12) 0.0138(6) Uani 1 1 d . U
C24 C 0.4105(5) 0.2688(3) 0.3796(3) 0.094(2) Uani 1 1 d . U
H24A H 0.3835 0.3044 0.3709 0.141 Uiso 1 1 calc R U
H24B H 0.3617 0.2416 0.3679 0.141 Uiso 1 1 calc R U
H24C H 0.4320 0.2661 0.4163 0.141 Uiso 1 1 calc R U
C25 C 0.6073(3) 0.40046(13) 0.11432(12) 0.0185(7) Uani 1 1 d . U
C26 C 0.6955(4) 0.3871(2) 0.1461(2) 0.0633(17) Uani 1 1 d . U
H26A H 0.7532 0.3979 0.1371 0.076 Uiso 1 1 calc R U
C27 C 0.6987(4) 0.3579(3) 0.1912(3) 0.0872(9) Uani 1 1 d . U
C28 C 0.6117(3) 0.33868(14) 0.20118(14) 0.0252(8) Uani 1 1 d . U
C29 C 0.5282(4) 0.3499(3) 0.1695(2) 0.0872(9) Uani 1 1 d . U
H29A H 0.4703 0.3370 0.1769 0.105 Uiso 1 1 calc R U
C30 C 0.5259(4) 0.3808(3) 0.1254(2) 0.074(2) Uani 1 1 d . U
H30A H 0.4666 0.3879 0.1033 0.088 Uiso 1 1 calc R U
C31 C 0.6072(2) 0.43846(12) 0.07055(12) 0.0163(6) Uani 1 1 d . U
C32 C 0.8652(5) 0.3912(4) 0.2316(3) 0.108(3) Uani 1 1 d . U
H32A H 0.9128 0.3881 0.2631 0.162 Uiso 1 1 calc R U
H32B H 0.8923 0.3780 0.2035 0.162 Uiso 1 1 calc R U
H32C H 0.8467 0.4287 0.2256 0.162 Uiso 1 1 calc R U
C33 C 0.8523(2) 0.03145(14) 0.32657(13) 0.0202(7) Uani 1 1 d . U
C34 C 0.9223(3) 0.0621(2) 0.30891(16) 0.0439(12) Uani 1 1 d . U
H34A H 0.9872 0.0600 0.3257 0.053 Uiso 1 1 calc R U
C35 C 0.8953(3) 0.0959(2) 0.26610(16) 0.0447(12) Uani 1 1 d . U
C36 C 0.7981(2) 0.10101(15) 0.24319(13) 0.0220(7) Uani 1 1 d . U
C37 C 0.7290(3) 0.07116(17) 0.26085(18) 0.0367(10) Uani 1 1 d . U
H37A H 0.6638 0.0741 0.2447 0.044 Uiso 1 1 calc R U
C38 C 0.7565(3) 0.03647(15) 0.30308(16) 0.0280(8) Uani 1 1 d . U
H38A H 0.7095 0.0167 0.3153 0.034 Uiso 1 1 calc R U
C39 C 0.8816(2) -0.00575(14) 0.37205(12) 0.0170(6) Uani 1 1 d . U
C40 C 1.0583(4) 0.1199(3) 0.2667(3) 0.0872(9) Uani 1 1 d . U
H40A H 1.0960 0.1433 0.2494 0.131 Uiso 1 1 calc R U
H40B H 1.0706 0.1288 0.3027 0.131 Uiso 1 1 calc R U
H40C H 1.0762 0.0826 0.2626 0.131 Uiso 1 1 calc R U
C41 C 0.9028(2) 0.31038(15) 0.09403(14) 0.0231(7) Uani 1 1 d . U
C42 C 0.8142(3) 0.29804(17) 0.06089(15) 0.0324(9) Uani 1 1 d . U
H42A H 0.7986 0.3143 0.0285 0.039 Uiso 1 1 calc R U
C43 C 0.7493(3) 0.26175(18) 0.07588(15) 0.0339(9) Uani 1 1 d . U
C44 C 0.7763(2) 0.23632(16) 0.12408(14) 0.0249(8) Uani 1 1 d . U
C45 C 0.8616(3) 0.24860(17) 0.15744(15) 0.0305(9) Uani 1 1 d . U
H45A H 0.8775 0.2320 0.1896 0.037 Uiso 1 1 calc R U
C46 C 0.9243(3) 0.28640(16) 0.14241(15) 0.0258(8) Uani 1 1 d . U
H46A H 0.9816 0.2957 0.1652 0.031 Uiso 1 1 calc R U
C47 C 0.9702(2) 0.34971(14) 0.07648(14) 0.0204(7) Uani 1 1 d . U
C48 C 0.6257(4) 0.2808(3) 0.00267(18) 0.0574(16) Uani 1 1 d . U
H48A H 0.5623 0.2682 -0.0141 0.086 Uiso 1 1 calc R U
H48B H 0.6219 0.3184 0.0122 0.086 Uiso 1 1 calc R U
H48C H 0.6697 0.2771 -0.0204 0.086 Uiso 1 1 calc R U
C49 C 0.1655(2) -0.02745(12) 0.50059(12) 0.0126(6) Uani 1 1 d . U
H49B H 0.1915 -0.0587 0.4889 0.015 Uiso 1 1 calc R U

loop_
_atom_site_aniso_label
_atom_site_aniso_U_11
_atom_site_aniso_U_22
_atom_site_aniso_U_33
_atom_site_aniso_U_23
_atom_site_aniso_U_13
_atom_site_aniso_U_12
Ho1 0.00959(7) 0.01082(8) 0.01108(8) -0.00035(5) 0.00500(5) 0.00018(5)
Ho2 0.00976(7) 0.01392(8) 0.01339(8) -0.00189(5) 0.00478(5) -0.00043(5)
P1 0.0145(4) 0.0204(4) 0.0212(4) 0.0135(3) 0.0047(3) 0.0002(3)
P2 0.0249(5) 0.0230(5) 0.0204(5) 0.0127(4) 0.0042(4) -0.0042(4)
P3 0.0143(4) 0.0275(5) 0.0235(5) 0.0152(4) 0.0053(3) -0.0022(3)
O1 0.0164(11) 0.0241(13) 0.0270(13) 0.0179(10) 0.0102(10) 0.0052(9)
O2 0.0140(11) 0.0210(13) 0.0331(14) 0.0173(11) -0.0003(10) -0.0001(9)
O3 0.0389(15) 0.0275(14) 0.0219(13) 0.0157(11) 0.0035(11) -0.0103(12)
O4 0.0452(16) 0.0235(14) 0.0191(13) 0.0133(10) 0.0071(11) -0.0047(12)
O5 0.0174(12) 0.0373(15) 0.0305(14) 0.0197(12) 0.0101(10) 0.0034(11)
O6 0.0201(12) 0.0383(15) 0.0264(13) 0.0180(11) 0.0056(10) -0.0100(11)
O7 0.0306(15) 0.0530(19) 0.0370(16) 0.0207(14) 0.0213(13) 0.0142(13)
O8 0.0142(11) 0.0408(15) 0.0137(11) 0.0101(11) 0.0009(9) -0.0041(10)
O9 0.0350(15) 0.0282(14) 0.0258(14) 0.0103(11) 0.0156(12) 0.0079(11)
O10 0.0183(11) 0.0170(12) 0.0261(13) 0.0087(10) 0.0116(10) 0.0020(9)
O11 0.0131(10) 0.0143(11) 0.0235(12) 0.0042(9) 0.0064(9) 0.0023(8)
O12 0.0307(10) 0.142(2) 0.0864(15) 0.0887(15) 0.0067(10) -0.0107(12)
O13 0.0143(10) 0.0167(11) 0.0169(11) 0.0030(9) 0.0058(9) -0.0028(9)
O14 0.0206(12) 0.0221(13) 0.0301(14) 0.0142(10) 0.0145(10) 0.0054(10)
O15 0.084(3) 0.057(2) 0.084(3) 0.024(2) 0.018(2) 0.013(2)
O16 0.0178(11) 0.0186(12) 0.0105(10) 0.0026(9) 0.0036(9) -0.0036(9)
O17 0.0316(14) 0.0335(15) 0.0370(15) 0.0225(13) 0.0229(12) 0.0142(12)
O18 0.072(3) 0.089(3) 0.076(3) 0.020(2) -0.011(2) -0.015(2)
O19 0.0145(11) 0.0236(13) 0.0157(11) 0.0023(9) 0.0041(9) -0.0006(9)
O20 0.0139(11) 0.0307(13) 0.0141(11) 0.0006(10) 0.0031(9) -0.0033(10)
O21 0.0307(10) 0.142(2) 0.0864(15) 0.0887(15) 0.0067(10) -0.0107(12)
O22 0.0241(12) 0.0255(13) 0.0233(13) 0.0109(10) 0.0044(10) -0.0083(10)
O23 0.0226(13) 0.0353(15) 0.0248(13) 0.0072(11) 0.0083(10) -0.0083(11)
O24 0.0358(17) 0.083(2) 0.0358(17) 0.0331(17) -0.0083(13) -0.0292(17)
O25 0.0109(10) 0.0131(10) 0.0131(10) -0.0019(8) 0.0040(8) -0.0011(8)
O26 0.0089(10) 0.0141(11) 0.0160(11) -0.0006(8) 0.0039(8) -0.0008(8)
O1W 0.0137(10) 0.0183(11) 0.0166(11) 0.0022(9) 0.0057(9) 0.0019(9)
N1 0.0165(13) 0.0234(15) 0.0256(15) 0.0124(12) 0.0079(12) -0.0017(11)
N2 0.0205(14) 0.0272(16) 0.0221(15) 0.0100(12) 0.0069(12) 0.0012(12)
N3 0.0177(14) 0.0288(17) 0.0274(16) 0.0151(13) 0.0029(12) -0.0061(12)
C1 0.0133(15) 0.0304(19) 0.0180(16) 0.0038(14) 0.0039(12) -0.0063(13)
C2 0.0227(17) 0.0210(17) 0.0145(15) 0.0091(13) 0.0022(13) -0.0047(13)
C3 0.0147(15) 0.0220(17) 0.0196(16) 0.0070(13) 0.0029(13) -0.0027(12)
C4 0.0137(15) 0.0239(18) 0.0178(16) 0.0089(13) 0.0040(12) -0.0024(12)
C5 0.0178(16) 0.0302(19) 0.0268(18) 0.0184(15) 0.0090(14) 0.0019(14)
C6 0.0154(15) 0.0292(19) 0.0242(17) 0.0104(15) 0.0072(13) 0.0026(14)
C7 0.0192(16) 0.034(2) 0.0177(16) 0.0036(14) 0.0060(13) -0.0084(14)
C8 0.075(4) 0.059(4) 0.063(4) 0.014(3) 0.028(3) 0.012(3)
C9 0.0162(15) 0.0167(16) 0.0184(16) 0.0042(13) 0.0060(12) 0.0017(12)
C10 0.0163(16) 0.028(2) 0.040(2) 0.0198(17) 0.0093(15) 0.0047(14)
C11 0.0169(17) 0.037(2) 0.045(2) 0.0267(18) 0.0103(16) 0.0033(15)
C12 0.0188(16) 0.0151(16) 0.0261(18) 0.0109(13) -0.0001(13) 0.0023(13)
C13 0.0282(19) 0.030(2) 0.037(2) 0.0164(17) 0.0172(17) 0.0174(16)
C14 0.0281(19) 0.035(2) 0.038(2) 0.0239(18) 0.0212(17) 0.0155(16)
C15 0.0157(15) 0.0127(15) 0.0175(15) 0.0008(12) 0.0074(12) 0.0011(12)
C16 0.047(3) 0.110(5) 0.157(7) 0.097(5) 0.064(4) 0.029(3)
C17 0.0145(14) 0.0187(16) 0.0124(14) 0.0047(12) 0.0009(11) -0.0019(12)
C18 0.0168(15) 0.0194(17) 0.0278(18) 0.0052(14) 0.0053(13) -0.0025(13)
C19 0.0265(18) 0.0220(19) 0.034(2) 0.0145(16) 0.0046(16) 0.0024(15)
C20 0.0279(18) 0.0262(19) 0.0178(16) 0.0123(14) 0.0052(14) -0.0068(15)
C21 0.047(3) 0.055(3) 0.078(3) 0.048(3) 0.046(3) 0.021(2)
C22 0.034(2) 0.047(3) 0.067(3) 0.042(2) 0.035(2) 0.0205(19)
C23 0.0141(14) 0.0149(15) 0.0128(14) 0.0022(12) 0.0034(11) -0.0045(12)
C24 0.084(5) 0.067(4) 0.133(7) 0.010(4) 0.027(5) 0.028(4)
C25 0.0320(18) 0.0124(15) 0.0120(15) 0.0003(12) 0.0071(13) -0.0030(13)
C26 0.040(3) 0.079(4) 0.083(4) 0.065(3) 0.040(3) 0.033(2)
C27 0.0307(10) 0.142(2) 0.0864(15) 0.0887(15) 0.0067(10) -0.0107(12)
C28 0.043(2) 0.0155(17) 0.0195(17) 0.0078(13) 0.0122(15) -0.0031(15)
C29 0.0307(10) 0.142(2) 0.0864(15) 0.0887(15) 0.0067(10) -0.0107(12)
C30 0.033(2) 0.121(5) 0.058(3) 0.066(3) -0.010(2) -0.028(3)
C31 0.0272(17) 0.0092(15) 0.0143(15) 0.0006(12) 0.0087(13) -0.0026(12)
C32 0.071(5) 0.133(7) 0.101(6) 0.035(5) -0.023(4) -0.030(5)
C33 0.0199(16) 0.0284(19) 0.0138(15) 0.0035(13) 0.0066(13) -0.0006(13)
C34 0.0149(17) 0.084(3) 0.030(2) 0.034(2) -0.0018(15) -0.0098(19)
C35 0.025(2) 0.080(3) 0.027(2) 0.030(2) 0.0008(16) -0.019(2)
C36 0.0195(16) 0.0278(19) 0.0198(17) 0.0087(14) 0.0069(13) 0.0018(14)
C37 0.0157(17) 0.040(2) 0.054(3) 0.029(2) 0.0062(17) 0.0003(16)
C38 0.0184(17) 0.029(2) 0.038(2) 0.0170(16) 0.0085(15) 0.0009(14)
C39 0.0168(15) 0.0233(17) 0.0116(14) -0.0022(13) 0.0047(12) 0.0000(13)
C40 0.0307(10) 0.142(2) 0.0864(15) 0.0887(15) 0.0067(10) -0.0107(12)
C41 0.0166(16) 0.0271(19) 0.0288(19) 0.0107(15) 0.0119(14) -0.0003(14)
C42 0.0297(19) 0.043(2) 0.0235(19) 0.0202(17) 0.0038(15) -0.0099(17)
C43 0.0275(19) 0.047(2) 0.0253(19) 0.0150(18) 0.0007(15) -0.0149(18)
C44 0.0184(16) 0.031(2) 0.0267(18) 0.0112(15) 0.0078(14) -0.0074(14)
C45 0.0215(17) 0.044(2) 0.0252(19) 0.0209(17) 0.0042(14) -0.0050(16)
C46 0.0148(16) 0.035(2) 0.0284(19) 0.0099(16) 0.0070(14) -0.0042(14)
C47 0.0188(16) 0.0174(17) 0.0285(18) 0.0072(14) 0.0129(14) 0.0023(13)
C48 0.042(3) 0.088(4) 0.039(3) 0.035(3) 0.001(2) -0.013(3)
C49 0.0087(13) 0.0134(15) 0.0162(15) -0.0001(11) 0.0036(11) 0.0011(11)

loop_
_atom_type_symbol
_atom_type_description
_atom_type_scat_dispersion_real
_atom_type_scat_dispersion_imag
_atom_type_scat_source
C C 0.0033 0.0016 'International Tables Vol C Tables 4.2.6.8 and 6.1.1.4'
H H 0.0000 0.0000 'International Tables Vol C Tables 4.2.6.8 and 6.1.1.4'
N N 0.0061 0.0033 'International Tables Vol C Tables 4.2.6.8 and 6.1.1.4'
O O 0.0106 0.0060 'International Tables Vol C Tables 4.2.6.8 and 6.1.1.4'
P P 0.1023 0.0942 'International Tables Vol C Tables 4.2.6.8 and 6.1.1.4'
Ho Ho -0.2175 4.6783 'International Tables Vol C Tables 4.2.6.8 and 6.1.1.4'

loop_
_geom_angle_atom_site_label_1
_geom_angle_atom_site_label_2
_geom_angle_atom_site_label_3
_geom_angle
_geom_angle_site_symmetry_1
_geom_angle_site_symmetry_3
O8 Ho1 O10 89.25(9) . 4_566
O8 Ho1 O14 139.34(9) . 3_656
O10 Ho1 O14 113.26(9) 4_566 3_656
O8 Ho1 O13 76.32(8) . .
O10 Ho1 O13 80.80(8) 4_566 .
O14 Ho1 O13 138.06(8) 3_656 .
O8 Ho1 O25 79.44(8) . .
O10 Ho1 O25 78.12(7) 4_566 .
O14 Ho1 O25 73.26(8) 3_656 .
O13 Ho1 O25 147.88(7) . .
O8 Ho1 O16 148.33(8) . 4_566
O10 Ho1 O16 85.88(8) 4_566 4_566
O14 Ho1 O16 70.05(8) 3_656 4_566
O13 Ho1 O16 72.01(8) . 4_566
O25 Ho1 O16 129.63(7) . 4_566
O8 Ho1 O17 71.53(10) . 2_645
O10 Ho1 O17 149.74(9) 4_566 2_645
O14 Ho1 O17 72.86(10) 3_656 2_645
O13 Ho1 O17 115.33(8) . 2_645
O25 Ho1 O17 75.57(8) . 2_645
O16 Ho1 O17 122.68(9) 4_566 2_645
O8 Ho1 O16 92.49(8) . 2_645
O10 Ho1 O16 155.09(8) 4_566 2_645
O14 Ho1 O16 80.73(8) 3_656 2_645
O13 Ho1 O16 75.50(8) . 2_645
O25 Ho1 O16 126.61(7) . 2_645
O16 Ho1 O16 79.66(8) 4_566 2_645
O17 Ho1 O16 52.24(8) 2_645 2_645
O8 Ho1 C31 78.39(10) . 2_645
O10 Ho1 C31 167.50(9) 4_566 2_645
O14 Ho1 C31 78.06(9) 3_656 2_645
O13 Ho1 C31 94.27(8) . 2_645
O25 Ho1 C31 101.18(8) . 2_645
O16 Ho1 C31 103.62(9) 4_566 2_645
O17 Ho1 C31 25.72(9) 2_645 2_645
O16 Ho1 C31 26.81(8) 2_645 2_645
O8 Ho1 Ho1 124.64(6) . 3_656
O10 Ho1 Ho1 124.08(6) 4_566 3_656
O14 Ho1 Ho1 71.10(6) 3_656 3_656
O13 Ho1 Ho1 68.71(5) . 3_656
O25 Ho1 Ho1 143.39(5) . 3_656
O16 Ho1 Ho1 41.08(5) 4_566 3_656
O17 Ho1 Ho1 86.17(7) 2_645 3_656
O16 Ho1 Ho1 38.58(5) 2_645 3_656
C31 Ho1 Ho1 63.45(7) 2_645 3_656
O11 Ho2 O22 92.15(9) 4_566 4_466
O11 Ho2 O1W 76.68(8) 4_566 .
O22 Ho2 O1W 84.12(8) 4_466 .
O11 Ho2 O19 85.52(8) 4_566 3_656
O22 Ho2 O19 128.94(8) 4_466 3_656
O1W Ho2 O19 143.29(7) . 3_656
O11 Ho2 O26 147.33(8) 4_566 3_556
O22 Ho2 O26 71.79(8) 4_466 3_556
O1W Ho2 O26 73.58(7) . 3_556
O19 Ho2 O26 126.82(7) 3_656 3_556
O11 Ho2 O26 125.04(7) 4_566 .
O22 Ho2 O26 134.13(8) 4_466 .
O1W Ho2 O26 80.35(8) . .
O19 Ho2 O26 84.26(8) 3_656 .
O26 Ho2 O26 62.46(8) 3_556 .
O11 Ho2 O20 135.83(8) 4_566 3_656
O22 Ho2 O20 101.17(8) 4_466 3_656
O1W Ho2 O20 145.97(8) . 3_656
O19 Ho2 O20 53.49(7) 3_656 3_656
O26 Ho2 O20 76.28(7) 3_556 3_656
O26 Ho2 O20 71.90(7) . 3_656
O11 Ho2 O23 79.68(8) 4_566 4_466
O22 Ho2 O23 53.27(8) 4_466 4_466
O1W Ho2 O23 129.89(8) . 4_466
O19 Ho2 O23 76.29(8) 3_656 4_466
O26 Ho2 O23 109.75(8) 3_556 4_466
O26 Ho2 O23 147.38(8) . 4_466
O20 Ho2 O23 75.48(9) 3_656 4_466
O11 Ho2 O25 75.06(7) 4_566 .
O22 Ho2 O25 156.43(8) 4_466 .
O1W Ho2 O25 73.80(7) . .
O19 Ho2 O25 70.66(7) 3_656 .
O26 Ho2 O25 108.64(7) 3_556 .
O26 Ho2 O25 50.65(7) . .
O20 Ho2 O25 101.75(7) 3_656 .
O23 Ho2 O25 139.48(7) 4_466 .
O11 Ho2 C47 86.91(9) 4_566 4_466
O22 Ho2 C47 26.83(9) 4_466 4_466
O1W Ho2 C47 108.43(9) . 4_466
O19 Ho2 C47 102.27(9) 3_656 4_466
O26 Ho2 C47 89.87(9) 3_556 4_466
O26 Ho2 C47 147.97(8) . 4_466
O20 Ho2 C47 86.76(9) 3_656 4_466
O23 Ho2 C47 26.53(9) 4_466 4_466
O25 Ho2 C47 160.93(8) . 4_466
O11 Ho2 C39 111.14(9) 4_566 3_656
O22 Ho2 C39 118.56(9) 4_466 3_656
O1W Ho2 C39 154.66(9) . 3_656
O19 Ho2 C39 26.54(8) 3_656 3_656
O26 Ho2 C39 101.53(8) 3_556 3_656
O26 Ho2 C39 75.57(8) . 3_656
O20 Ho2 C39 27.00(8) 3_656 3_656
O23 Ho2 C39 75.38(9) 4_466 3_656
O25 Ho2 C39 84.78(8) . 3_656
C47 Ho2 C39 96.25(10) 4_466 3_656
O11 Ho2 C49 100.11(8) 4_566 .
O22 Ho2 C49 153.10(8) 4_466 .
O1W Ho2 C49 75.66(8) . .
O19 Ho2 C49 76.25(8) 3_656 .
O26 Ho2 C49 85.42(8) 3_556 .
O26 Ho2 C49 25.28(8) . .
O20 Ho2 C49 86.62(8) 3_656 .
O23 Ho2 C49 152.47(9) 4_466 .
O25 Ho2 C49 25.36(7) . .
C47 Ho2 C49 172.63(9) 4_466 .
C39 Ho2 C49 79.19(9) 3_656 .
N2 P1 N1 118.19(16) . .
N2 P1 O1 113.32(15) . .
N1 P1 O1 104.73(14) . .
N2 P1 O2 110.20(15) . .
N1 P1 O2 109.98(15) . .
O1 P1 O2 98.56(13) . .
O3 P2 O4 93.70(14) . .
O3 P2 N2 111.86(15) . .
O4 P2 N2 111.08(16) . .
O3 P2 N3 110.55(16) . .
O4 P2 N3 111.45(15) . .
N2 P2 N3 116.05(17) . .
N3 P3 N1 118.63(16) . .
N3 P3 O6 112.32(15) . .
N1 P3 O6 104.57(15) . .
N3 P3 O5 110.50(16) . .
N1 P3 O5 110.51(15) . .
O6 P3 O5 98.27(14) . .
C4 O1 P1 127.5(2) . .
C12 O2 P1 122.6(2) . .
C20 O3 P2 121.5(2) . .
C28 O4 P2 123.0(2) . .
C36 O5 P3 124.3(2) . .
C44 O6 P3 128.4(2) . .
C7 O8 Ho1 146.2(2) . .
C8 O9 C3 117.7(3) . .
C15 O10 Ho1 146.8(2) . 4_565
C15 O11 Ho2 147.8(2) . 4_565
C11 O12 C16 115.8(4) . .
C23 O13 Ho1 136.5(2) . .
C23 O14 Ho1 133.1(2) . 3_656
C19 O15 C24 118.4(4) . .
C31 O16 Ho1 151.1(2) . 4_565
C31 O16 Ho1 90.59(17) . 2_655
Ho1 O16 Ho1 100.34(8) 4_565 2_655
C31 O17 Ho1 95.4(2) . 2_655
C32 O18 C27 118.7(5) . .
C39 O19 Ho2 94.47(19) . 3_656
C39 O20 Ho2 91.15(19) . 3_656
C35 O21 C40 114.9(4) . .
C47 O22 Ho2 96.1(2) . 4_665
C47 O23 Ho2 88.7(2) . 4_665
C43 O24 C48 116.4(3) . .
C49 O25 Ho1 127.34(19) . .
C49 O25 Ho2 91.51(17) . .
Ho1 O25 Ho2 140.22(9) . .
C49 O26 Ho2 136.3(2) . 3_556
C49 O26 Ho2 97.64(18) . .
Ho2 O26 Ho2 117.54(8) 3_556 .
Ho2 O1W H1WB 109.7 . .
Ho2 O1W H1WC 109.7 . .
H1WB O1W H1WC 108.2 . .
P3 N1 P1 120.7(2) . .
P1 N2 P2 122.32(19) . .
P3 N3 P2 122.39(19) . .
C2 C1 C6 119.1(3) . .
C2 C1 C7 120.6(3) . .
C6 C1 C7 120.2(3) . .
C3 C2 C1 120.7(3) . .
C3 C2 H2A 119.6 . .
C1 C2 H2A 119.6 . .
O9 C3 C2 123.5(3) . .
O9 C3 C4 117.2(3) . .
C2 C3 C4 119.3(3) . .
C5 C4 C3 121.2(3) . .
C5 C4 O1 124.5(3) . .
C3 C4 O1 114.3(3) . .
C4 C5 C6 119.5(3) . .
C4 C5 H5A 120.3 . .
C6 C5 H5A 120.3 . .
C1 C6 C5 120.2(3) . .
C1 C6 H6A 119.9 . .
C5 C6 H6A 119.9 . .
O7 C7 O8 124.1(3) . .
O7 C7 C1 119.3(3) . .
O8 C7 C1 116.6(3) . .
O9 C8 H8A 109.5 . .
O9 C8 H8B 109.5 . .
H8A C8 H8B 109.5 . .
O9 C8 H8C 109.5 . .
H8A C8 H8C 109.5 . .
H8B C8 H8C 109.5 . .
C14 C9 C10 120.1(3) . .
C14 C9 C15 121.8(3) . .
C10 C9 C15 118.0(3) . .
C11 C10 C9 119.9(3) . .
C11 C10 H10A 120.1 . .
C9 C10 H10A 120.1 . .
O12 C11 C10 125.1(4) . .
O12 C11 C12 115.5(3) . .
C10 C11 C12 119.3(3) . .
C13 C12 C11 121.0(3) . .
C13 C12 O2 122.7(3) . .
C11 C12 O2 116.2(3) . .
C12 C13 C14 119.2(3) . .
C12 C13 H13A 120.4 . .
C14 C13 H13A 120.4 . .
C9 C14 C13 120.5(3) . .
C9 C14 H14A 119.8 . .
C13 C14 H14A 119.8 . .
O10 C15 O11 125.0(3) . .
O10 C15 C9 118.0(3) . .
O11 C15 C9 116.9(3) . .
O12 C16 H16A 109.5 . .
O12 C16 H16B 109.5 . .
H16A C16 H16B 109.5 . .
O12 C16 H16C 109.5 . .
H16A C16 H16C 109.5 . .
H16B C16 H16C 109.5 . .
C18 C17 C22 120.4(3) . .
C18 C17 C23 119.7(3) . .
C22 C17 C23 119.9(3) . .
C17 C18 C19 120.4(3) . .
C17 C18 H18A 119.8 . .
C19 C18 H18A 119.8 . .
O15 C19 C20 117.1(3) . .
O15 C19 C18 123.9(4) . .
C20 C19 C18 118.1(3) . .
C21 C20 C19 122.5(3) . .
C21 C20 O3 119.5(3) . .
C19 C20 O3 118.0(3) . .
C20 C21 C22 119.4(4) . .
C20 C21 H21A 120.3 . .
C22 C21 H21A 120.3 . .
C17 C22 C21 119.2(4) . .
C17 C22 H22A 120.4 . .
C21 C22 H22A 120.4 . .
O13 C23 O14 126.0(3) . .
O13 C23 C17 117.2(3) . .
O14 C23 C17 116.8(3) . .
O15 C24 H24A 109.5 . .
O15 C24 H24B 109.5 . .
H24A C24 H24B 109.5 . .
O15 C24 H24C 109.5 . .
H24A C24 H24C 109.5 . .
H24B C24 H24C 109.5 . .
C30 C25 C26 118.8(4) . .
C30 C25 C31 122.6(4) . .
C26 C25 C31 118.5(3) . .
C25 C26 C27 120.8(4) . .
C25 C26 H26A 119.6 . .
C27 C26 H26A 119.6 . .
C28 C27 C26 117.9(5) . .
C28 C27 O18 115.8(4) . .
C26 C27 O18 124.0(5) . .
C29 C28 C27 120.6(4) . .
C29 C28 O4 120.8(4) . .
C27 C28 O4 118.2(4) . .
C28 C29 C30 120.8(4) . .
C28 C29 H29A 119.6 . .
C30 C29 H29A 119.6 . .
C25 C30 C29 120.9(4) . .
C25 C30 H30A 119.6 . .
C29 C30 H30A 119.6 . .
O17 C31 O16 120.4(3) . .
O17 C31 C25 119.7(3) . .
O16 C31 C25 119.7(3) . .
O17 C31 Ho1 58.86(17) . 2_655
O16 C31 Ho1 62.60(15) . 2_655
C25 C31 Ho1 165.4(2) . 2_655
O18 C32 H32A 109.5 . .
O18 C32 H32B 109.5 . .
H32A C32 H32B 109.5 . .
O18 C32 H32C 109.5 . .
H32A C32 H32C 109.5 . .
H32B C32 H32C 109.5 . .
C38 C33 C34 119.7(3) . .
C38 C33 C39 120.1(3) . .
C34 C33 C39 120.2(3) . .
C33 C34 C35 120.1(4) . .
C33 C34 H34A 119.9 . .
C35 C34 H34A 119.9 . .
O21 C35 C36 114.6(4) . .
O21 C35 C34 126.0(4) . .
C36 C35 C34 119.4(3) . .
C37 C36 C35 120.4(3) . .
C37 C36 O5 123.6(3) . .
C35 C36 O5 115.7(3) . .
C36 C37 C38 120.0(4) . .
C36 C37 H37A 120.0 . .
C38 C37 H37A 120.0 . .
C33 C38 C37 120.3(3) . .
C33 C38 H38A 119.9 . .
C37 C38 H38A 119.9 . .
O19 C39 O20 120.7(3) . .
O19 C39 C33 119.2(3) . .
O20 C39 C33 120.1(3) . .
O19 C39 Ho2 58.99(17) . 3_656
O20 C39 Ho2 61.85(17) . 3_656
C33 C39 Ho2 174.0(2) . 3_656
O21 C40 H40A 109.5 . .
O21 C40 H40B 109.5 . .
H40A C40 H40B 109.5 . .
O21 C40 H40C 109.5 . .
H40A C40 H40C 109.5 . .
H40B C40 H40C 109.5 . .
C46 C41 C42 119.0(3) . .
C46 C41 C47 122.1(3) . .
C42 C41 C47 118.9(3) . .
C43 C42 C41 120.7(3) . .
C43 C42 H42A 119.7 . .
C41 C42 H42A 119.7 . .
O24 C43 C42 125.5(3) . .
O24 C43 C44 116.1(3) . .
C42 C43 C44 118.4(3) . .
C45 C44 O6 124.8(3) . .
C45 C44 C43 121.8(3) . .
O6 C44 C43 113.4(3) . .
C44 C45 C46 118.9(3) . .
C44 C45 H45A 120.6 . .
C46 C45 H45A 120.6 . .
C41 C46 C45 121.1(3) . .
C41 C46 H46A 119.4 . .
C45 C46 H46A 119.4 . .
O23 C47 O22 121.5(3) . .
O23 C47 C41 120.8(3) . .
O22 C47 C41 117.7(3) . .
O23 C47 Ho2 64.75(17) . 4_665
O22 C47 Ho2 57.05(16) . 4_665
C41 C47 Ho2 172.0(2) . 4_665
O24 C48 H48A 109.5 . .
O24 C48 H48B 109.5 . .
H48A C48 H48B 109.5 . .
O24 C48 H48C 109.5 . .
H48A C48 H48C 109.5 . .
H48B C48 H48C 109.5 . .
O25 C49 O26 120.2(3) . .
O25 C49 Ho2 63.13(15) . .
O26 C49 Ho2 57.07(15) . .
O25 C49 H49B 119.9 . .
O26 C49 H49B 119.9 . .
Ho2 C49 H49B 177.0 . .

loop_
_geom_bond_atom_site_label_1
_geom_bond_atom_site_label_2
_geom_bond_distance
_geom_bond_site_symmetry_2
Ho1 O8 2.255(2) .
Ho1 O10 2.301(2) 4_566
Ho1 O14 2.320(2) 3_656
Ho1 O13 2.335(2) .
Ho1 O25 2.380(2) .
Ho1 O16 2.400(2) 4_566
Ho1 O17 2.450(3) 2_645
Ho1 O16 2.530(2) 2_645
Ho1 C31 2.849(3) 2_645
Ho1 Ho1 3.7867(3) 3_656
Ho2 O11 2.259(2) 4_566
Ho2 O22 2.374(2) 4_466
Ho2 O1W 2.388(2) .
Ho2 O19 2.423(2) 3_656
Ho2 O26 2.424(2) 3_556
Ho2 O26 2.483(2) .
Ho2 O20 2.485(2) 3_656
Ho2 O23 2.544(2) 4_466
Ho2 O25 2.616(2) .
Ho2 C47 2.812(3) 4_466
Ho2 C39 2.818(3) 3_656
Ho2 C49 2.931(3) .
P1 N2 1.577(3) .
P1 N1 1.582(3) .
P1 O1 1.584(2) .
P1 O2 1.584(2) .
P2 O3 1.582(3) .
P2 O4 1.586(3) .
P2 N2 1.590(3) .
P2 N3 1.593(3) .
P3 N3 1.574(3) .
P3 N1 1.578(3) .
P3 O6 1.585(2) .
P3 O5 1.593(3) .
O1 C4 1.396(4) .
O2 C12 1.399(4) .
O3 C20 1.411(4) .
O4 C28 1.397(4) .
O5 C36 1.399(4) .
O6 C44 1.399(4) .
O7 C7 1.240(5) .
O8 C7 1.267(4) .
O9 C8 1.373(6) .
O9 C3 1.382(4) .
O10 C15 1.260(4) .
O10 Ho1 2.301(2) 4_565
O11 C15 1.262(4) .
O11 Ho2 2.259(2) 4_565
O12 C11 1.365(5) .
O12 C16 1.412(6) .
O13 C23 1.251(4) .
O14 C23 1.260(4) .
O14 Ho1 2.320(2) 3_656
O15 C19 1.374(5) .
O15 C24 1.447(8) .
O16 C31 1.285(4) .
O16 Ho1 2.400(2) 4_565
O16 Ho1 2.530(2) 2_655
O17 C31 1.242(4) .
O17 Ho1 2.449(2) 2_655
O18 C32 1.445(8) .
O18 C27 1.461(7) .
O19 C39 1.263(4) .
O19 Ho2 2.423(2) 3_656
O20 C39 1.280(4) .
O20 Ho2 2.485(2) 3_656
O21 C35 1.359(5) .
O21 C40 1.444(6) .
O22 C47 1.276(4) .
O22 Ho2 2.374(2) 4_665
O23 C47 1.256(4) .
O23 Ho2 2.544(2) 4_665
O24 C43 1.355(5) .
O24 C48 1.431(5) .
O25 C49 1.256(4) .
O26 C49 1.263(4) .
O26 Ho2 2.424(2) 3_556
O1W H1WB 0.8501 .
O1W H1WC 0.8499 .
C1 C2 1.398(5) .
C1 C6 1.399(5) .
C1 C7 1.506(4) .
C2 C3 1.386(4) .
C2 H2A 0.9300 .
C3 C4 1.393(4) .
C4 C5 1.376(5) .
C5 C6 1.400(4) .
C5 H5A 0.9300 .
C6 H6A 0.9300 .
C8 H8A 0.9600 .
C8 H8B 0.9600 .
C8 H8C 0.9600 .
C9 C14 1.375(5) .
C9 C10 1.389(4) .
C9 C15 1.499(4) .
C10 C11 1.385(5) .
C10 H10A 0.9300 .
C11 C12 1.392(5) .
C12 C13 1.374(5) .
C13 C14 1.393(5) .
C13 H13A 0.9300 .
C14 H14A 0.9300 .
C16 H16A 0.9600 .
C16 H16B 0.9600 .
C16 H16C 0.9600 .
C17 C18 1.376(5) .
C17 C22 1.376(5) .
C17 C23 1.504(4) .
C18 C19 1.391(5) .
C18 H18A 0.9300 .
C19 C20 1.377(5) .
C20 C21 1.347(6) .
C21 C22 1.404(5) .
C21 H21A 0.9300 .
C22 H22A 0.9300 .
C24 H24A 0.9600 .
C24 H24B 0.9600 .
C24 H24C 0.9600 .
C25 C30 1.328(6) .
C25 C26 1.387(6) .
C25 C31 1.488(4) .
C26 C27 1.387(6) .
C26 H26A 0.9300 .
C27 C28 1.386(6) .
C28 C29 1.323(6) .
C29 C30 1.388(6) .
C29 H29A 0.9300 .
C30 H30A 0.9300 .
C31 Ho1 2.849(3) 2_655
C32 H32A 0.9600 .
C32 H32B 0.9600 .
C32 H32C 0.9600 .
C33 C38 1.367(5) .
C33 C34 1.394(5) .
C33 C39 1.500(5) .
C34 C35 1.393(5) .
C34 H34A 0.9300 .
C35 C36 1.380(5) .
C36 C37 1.374(5) .
C37 C38 1.396(5) .
C37 H37A 0.9300 .
C38 H38A 0.9300 .
C39 Ho2 2.818(3) 3_656
C40 H40A 0.9600 .
C40 H40B 0.9600 .
C40 H40C 0.9600 .
C41 C46 1.387(5) .
C41 C42 1.401(5) .
C41 C47 1.491(4) .
C42 C43 1.390(5) .
C42 H42A 0.9300 .
C43 C44 1.402(5) .
C44 C45 1.369(5) .
C45 C46 1.393(5) .
C45 H45A 0.9300 .
C46 H46A 0.9300 .
C47 Ho2 2.812(3) 4_665
C48 H48A 0.9600 .
C48 H48B 0.9600 .
C48 H48C 0.9600 .
C49 H49B 0.9300 .

loop_
_platon_squeeze_void_nr
_platon_squeeze_void_average_x
_platon_squeeze_void_average_y
_platon_squeeze_void_average_z
_platon_squeeze_void_volume
_platon_squeeze_void_count_electrons
_platon_squeeze_void_content
1 -0.012 0.000 0.000 2112 1084 ' '
2 0.066 0.500 0.500 2112 1084 ' '
3 0.135 -0.011 0.349 12 4 ' '
4 0.135 0.511 0.849 12 4 ' '
5 0.865 0.489 0.151 12 4 ' '
6 0.865 0.011 0.651 12 4 ' '
